data_7063885
loop_
_publ_author_name
'Sarkar, Gayetri'
'Paramanik, Krishnendu'
'Bandopadhyay, Nilaj'
'Chatterjee, Souvik'
'Saha, Subhajit'
'Panda, Subhra Jyoti'
'Purohit, Chandra Shekhar'
'Biswas, Bhaskar'
'Das, Hari Sankar'

_publ_section_title
;
 Copper(ii) phenalenyl complexes: structures, redox properties and
 catalytic activity towards Sonogashira coupling reactions
;
_journal_issue 20
_journal_name_full 'New Journal of Chemistry'
_journal_page_first 8232
_journal_page_last 8238
_journal_paper_doi 10.1039/D5NJ00906E
_journal_volume 49
_journal_year 2025
_chemical_formula_moiety 'C38 H22 Cu O4, 2(H2 O)'
_chemical_formula_sum 'C38 H26 Cu O6'
_chemical_formula_weight 642.13
_space_group_crystal_system monoclinic
_space_group_IT_number 14
_space_group_name_Hall '-P 2ybc'
_space_group_name_H-M_alt 'P 1 21/c 1'
_atom_sites_solution_hydrogens mixed
_atom_sites_solution_primary dual
_audit_creation_date 2024-09-03
_audit_creation_method
;
Olex2 1.5
(compiled 2024.02.16 svn.r378c4104 for OlexSys, GUI svn.r6928)
;
_audit_update_record
;
2024-12-16 deposited with the CCDC.	2025-04-14 downloaded from the CCDC.
;
_cell_angle_alpha 90
_cell_angle_beta 96.719(2)
_cell_angle_gamma 90
_cell_formula_units_Z 2
_cell_length_a 16.7265(3)
_cell_length_b 3.75900(10)
_cell_length_c 21.7296(3)
_cell_measurement_reflns_used 8993
_cell_measurement_temperature 100.00(10)
_cell_measurement_theta_max 77.4660
_cell_measurement_theta_min 4.1140
_cell_volume 1356.86(5)
_computing_cell_refinement 'CrysAlisPro 1.171.42.89a (Rigaku OD, 2023)'
_computing_data_collection 'CrysAlisPro 1.171.42.89a (Rigaku OD, 2023)'
_computing_data_reduction 'CrysAlisPro 1.171.42.89a (Rigaku OD, 2023)'
_computing_molecular_graphics 'Olex2 1.5 (Dolomanov et al., 2009)'
_computing_publication_material 'Olex2 1.5 (Dolomanov et al., 2009)'
_computing_structure_refinement 'SHELXL 2019/2 (Sheldrick, 2015)'
_computing_structure_solution 'SHELXT 2014/5 (Sheldrick, 2014)'
_diffrn_ambient_environment N~2~
_diffrn_ambient_temperature 100.00(10)
_diffrn_detector 'Hybrid Pixel Array Detector'
_diffrn_detector_area_resol_mean 5.8140
_diffrn_detector_type 'Pilatus 200K'
_diffrn_measured_fraction_theta_full 0.9990
_diffrn_measured_fraction_theta_max 0.9767
_diffrn_measurement_details
;
List of Runs (angles in degrees, time in seconds):

  # Type    Start    End  Width  t~exp~   \w     \q     \k     \f   Frames
#--------------------------------------------------------------------------
  1  \w   -103.00 -34.00   0.50    0.50    --  -38.50 -44.00 -60.00  138
  2  \w    -43.00  26.00   0.50    0.50    --  -38.50  44.00  90.00  138
  3  \w    -16.00  53.00   0.50    0.50    --   49.06 -44.00 -60.00  138
  4  \w     45.00 114.00   0.50    0.50    --   49.06  44.00  90.00  138
  5  \w     42.00 111.00   0.50    2.00    --  106.83 -44.00 -60.00  138
  6  \w    103.00 172.00   0.50    2.00    --  106.83  44.00  90.00  138
  7  \w    -42.00  28.00   0.50    0.50    --  -38.50  38.00  30.00  140
  8  \w     28.00  98.00   0.50    0.50    --   49.06-125.00 -90.00  140
  9  \w     28.00  98.00   0.50    0.50    --   49.06-125.00 150.00  140
 10  \w     38.00 112.00   0.50    0.50    --   49.06  57.00 120.00  148
 11  \w     44.00 112.00   0.50    2.00    --  106.83-125.00 120.00  136
 12  \w    104.00 175.00   0.50    2.00    --  106.83  30.00-150.00  142
 13  \w     44.00 120.00   0.50    2.00    --  106.83 -61.00  30.00  152
 14  \w     94.00 170.00   0.50    2.00    --  106.83  61.00 -90.00  152
 15  \w    102.00 171.00   0.50    2.00    --  106.83  45.00  60.00  138
 16  \w     39.00 106.00   0.50    2.00    --  106.83 -94.00-180.00  134
 17  \w     42.00 111.00   0.50    2.00    --  106.83 -45.00 150.00  138
 18  \w     39.00 106.00   0.50    2.00    --  106.83 -94.00 150.00  134
 19  \w     44.00 112.00   0.50    2.00    --  106.83-125.00 -30.00  136
 20  \w     39.00 106.00   0.50    2.00    --  106.83 -94.00 120.00  134
 21  \w     38.00  90.00   0.50    0.50    --   49.06  57.00  30.00  104
;
_diffrn_measurement_device 'four-circle diffractometer'
_diffrn_measurement_device_type 'SuperNova, Dual, Cu at home/near, Pilatus 200K'
_diffrn_measurement_method '\w scans'
_diffrn_orient_matrix_type 'CrysAlisPro convention (1999,Acta A55,543-557)'
_diffrn_orient_matrix_UB_11 0.0364914000
_diffrn_orient_matrix_UB_12 -0.3197004000
_diffrn_orient_matrix_UB_13 0.0377288000
_diffrn_orient_matrix_UB_21 -0.0852030000
_diffrn_orient_matrix_UB_22 -0.1260576000
_diffrn_orient_matrix_UB_23 0.0099081000
_diffrn_orient_matrix_UB_31 -0.0041235000
_diffrn_orient_matrix_UB_32 -0.2233242000
_diffrn_orient_matrix_UB_33 -0.0597548000
_diffrn_radiation_monochromator mirror
_diffrn_radiation_probe x-ray
_diffrn_radiation_type 'Cu K\a'
_diffrn_radiation_wavelength 1.54184
_diffrn_reflns_av_R_equivalents 0.0483
_diffrn_reflns_av_unetI/netI 0.0346
_diffrn_reflns_Laue_measured_fraction_full 0.994
_diffrn_reflns_Laue_measured_fraction_max 0.970
_diffrn_reflns_limit_h_max 21
_diffrn_reflns_limit_h_min -21
_diffrn_reflns_limit_k_max 4
_diffrn_reflns_limit_k_min -4
_diffrn_reflns_limit_l_max 22
_diffrn_reflns_limit_l_min -27
_diffrn_reflns_number 11017
_diffrn_reflns_point_group_measured_fraction_full 0.994
_diffrn_reflns_point_group_measured_fraction_max 0.970
_diffrn_reflns_theta_full 67.684
_diffrn_reflns_theta_max 77.669
_diffrn_reflns_theta_min 4.097
_diffrn_source 'micro-focus sealed X-ray tube'
_diffrn_source_type 'SuperNova (Cu) X-ray Source'
_exptl_absorpt_coefficient_mu 1.581
_exptl_absorpt_correction_T_max 1.00000
_exptl_absorpt_correction_T_min 0.79985
_exptl_absorpt_correction_type multi-scan
_exptl_absorpt_process_details
;
CrysAlisPro 1.171.42.89a (Rigaku Oxford Diffraction, 2023)
Empirical absorption correction using spherical harmonics,
implemented in SCALE3 ABSPACK scaling algorithm.
;
_exptl_crystal_colour 'clear light yellow'
_exptl_crystal_colour_lustre clear
_exptl_crystal_colour_modifier light
_exptl_crystal_colour_primary yellow
_exptl_crystal_density_diffrn 1.572
_exptl_crystal_description block
_exptl_crystal_F_000 662
_exptl_crystal_preparation 'As per the reaction scheme'
_exptl_crystal_recrystallization_method 'Slow evaporation'
_exptl_crystal_size_max 0.3
_exptl_crystal_size_mid 0.24
_exptl_crystal_size_min 0.2
_refine_diff_density_max 0.529
_refine_diff_density_min -0.603
_refine_diff_density_rms 0.077
_refine_ls_extinction_method none
_refine_ls_goodness_of_fit_ref 1.075
_refine_ls_hydrogen_treatment constr
_refine_ls_matrix_type full
_refine_ls_number_parameters 208
_refine_ls_number_reflns 2805
_refine_ls_number_restraints 0
_refine_ls_restrained_S_all 1.075
_refine_ls_R_factor_all 0.0419
_refine_ls_R_factor_gt 0.0395
_refine_ls_shift/su_max 0.000
_refine_ls_shift/su_mean 0.000
_refine_ls_structure_factor_coef Fsqd
_refine_ls_weighting_details 'w=1/[\s^2^(Fo^2^)+(0.0755P)^2^+0.7413P] where P=(Fo^2^+2Fc^2^)/3'
_refine_ls_weighting_scheme calc
_refine_ls_wR_factor_gt 0.1135
_refine_ls_wR_factor_ref 0.1157
_reflns_Friedel_coverage 0.000
_reflns_number_gt 2659
_reflns_number_total 2805
_reflns_threshold_expression 'I > 2\s(I)'
_cod_data_source_file d5nj00906e2.cif
_cod_data_source_block ska-hsd-gs-_auto
_cod_database_code 7063885
_shelx_shelxl_version_number 2019/2
_chemical_oxdiff_formula 'C H O Cu'
_shelx_space_group_comment
;
The symmetry employed for this shelxl refinement is uniquely defined
by the following loop, which should always be used as a source of
symmetry information in preference to the above space-group names.
They are only intended as comments.
;
_shelx_estimated_absorpt_t_max 0.743
_shelx_estimated_absorpt_t_min 0.648
_diffrn_oxdiff_digest_frames
;
014e09e69adb060a33c18881f060feaf8d000291f65
;
_olex2_refinement_description
;
1. Fixed Uiso
 At 1.2 times of:
  All C(H) groups
 At 1.5 times of:
  All O(H,H) groups
2.a Free rotating group:
 O3(H3A,H3B)
2.b Aromatic/amide H refined with riding coordinates:
 C2(H2), C3(H3), C4(H4), C6(H6), C7(H7), C8(H8), C15(H15), C16(H16), C17(H17),
 C18(H18), C19(H19)
;
_olex2_exptl_crystal_mounting_method 'Mounted on a nylon loop'
_olex2_submission_special_instructions 'No special instructions were received'
_oxdiff_exptl_absorpt_empirical_details
;
Empirical correction (ABSPACK) includes:
- Absorption correction using spherical harmonics
- Frame scaling
;
_oxdiff_exptl_absorpt_empirical_full_max 2.021
_oxdiff_exptl_absorpt_empirical_full_min 0.713

loop_
_space_group_symop_operation_xyz
'x, y, z'
'-x, y+1/2, -z+1/2'
'-x, -y, -z'
'x, -y-1/2, z-1/2'

loop_
_atom_site_label
_atom_site_type_symbol
_atom_site_fract_x
_atom_site_fract_y
_atom_site_fract_z
_atom_site_U_iso_or_equiv
_atom_site_adp_type
_atom_site_occupancy
_atom_site_site_symmetry_order
_atom_site_calc_flag
_atom_site_refinement_flags_posn
_atom_site_refinement_flags_adp
_atom_site_refinement_flags_occupancy
_atom_site_disorder_assembly
_atom_site_disorder_group
Cu1 Cu 0.500000 0.000000 0.500000 0.01476(15) Uani 1 2 d S . P . .
O1 O 0.59966(7) 0.2553(3) 0.50651(5) 0.0183(3) Uani 1 1 d . . . . .
O2 O 0.50366(7) -0.0560(3) 0.58674(6) 0.0171(3) Uani 1 1 d . . . . .
C1 C 0.65035(9) 0.2959(4) 0.55558(7) 0.0151(3) Uani 1 1 d . . . . .
C2 C 0.72616(10) 0.4603(4) 0.54753(8) 0.0158(3) Uani 1 1 d . . . . .
H2 H 0.736677 0.528504 0.507160 0.019 Uiso 1 1 calc R U . . .
C3 C 0.78314(11) 0.5202(4) 0.59653(8) 0.0156(4) Uani 1 1 d . . . . .
H3 H 0.832700 0.627539 0.589542 0.019 Uiso 1 1 calc R U . . .
C4 C 0.82719(10) 0.4989(4) 0.70946(8) 0.0145(4) Uani 1 1 d . . . . .
H4 H 0.876528 0.608868 0.702644 0.017 Uiso 1 1 calc R U . . .
C5 C 0.81341(9) 0.4151(4) 0.77012(7) 0.0143(3) Uani 1 1 d . . . . .
C6 C 0.74117(9) 0.2468(4) 0.77883(7) 0.0144(3) Uani 1 1 d . . . . .
H6 H 0.731103 0.184500 0.819592 0.017 Uiso 1 1 calc R U . . .
C7 C 0.60955(11) -0.0048(4) 0.73883(8) 0.0148(4) Uani 1 1 d . . . . .
H7 H 0.601182 -0.076096 0.779531 0.018 Uiso 1 1 calc R U . . .
C8 C 0.55136(10) -0.0682(4) 0.69095(8) 0.0152(3) Uani 1 1 d . . . . .
H8 H 0.502292 -0.175830 0.699098 0.018 Uiso 1 1 calc R U . . .
C9 C 0.56235(10) 0.0235(4) 0.62852(8) 0.0137(3) Uani 1 1 d . . . . .
C10 C 0.76997(9) 0.4248(4) 0.65836(7) 0.0135(3) Uani 1 1 d . . . . .
C11 C 0.68316(9) 0.1676(4) 0.72881(7) 0.0131(3) Uani 1 1 d . . . . .
C12 C 0.63563(9) 0.1911(4) 0.61636(7) 0.0133(3) Uani 1 1 d . . . . .
C13 C 0.69619(9) 0.2594(4) 0.66760(7) 0.0131(3) Uani 1 1 d . . . . .
C14 C 0.87276(11) 0.5114(4) 0.82389(8) 0.0155(3) Uani 1 1 d . . . . .
C15 C 0.95530(11) 0.5021(4) 0.81929(8) 0.0165(4) Uani 1 1 d . . . . .
H15 H 0.973974 0.428900 0.781635 0.020 Uiso 1 1 calc R U . . .
C16 C 1.01060(9) 0.5998(5) 0.86962(8) 0.0171(3) Uani 1 1 d . . . . .
H16 H 1.066621 0.592516 0.865980 0.021 Uiso 1 1 calc R U . . .
C17 C 0.98435(10) 0.7070(5) 0.92477(8) 0.0204(4) Uani 1 1 d . . . . .
H17 H 1.022109 0.774887 0.958830 0.024 Uiso 1 1 calc R U . . .
C18 C 0.90217(10) 0.7146(5) 0.92997(8) 0.0208(4) Uani 1 1 d . . . . .
H18 H 0.883841 0.786297 0.967826 0.025 Uiso 1 1 calc R U . . .
C19 C 0.84677(10) 0.6175(5) 0.87994(8) 0.0179(3) Uani 1 1 d . . . . .
H19 H 0.790820 0.623462 0.883908 0.021 Uiso 1 1 calc R U . . .
O3 O 0.35782(8) 0.3607(4) 0.60480(6) 0.0271(3) Uani 1 1 d G . . . .
H3A H 0.391164 0.185950 0.601508 0.041 Uiso 1 1 d G U . . .
H3B H 0.373005 0.524914 0.580430 0.041 Uiso 1 1 d G U . . .

loop_
_atom_site_aniso_label
_atom_site_aniso_U_11
_atom_site_aniso_U_22
_atom_site_aniso_U_33
_atom_site_aniso_U_23
_atom_site_aniso_U_13
_atom_site_aniso_U_12
Cu1 0.0129(2) 0.0211(2) 0.0099(2) -0.00080(11) -0.00038(13) -0.00448(11)
O1 0.0176(5) 0.0263(6) 0.0104(5) 0.0019(5) -0.0015(4) -0.0065(4)
O2 0.0139(6) 0.0230(6) 0.0142(6) -0.0007(5) 0.0003(4) -0.0042(4)
C1 0.0151(7) 0.0157(7) 0.0141(7) -0.0019(6) 0.0001(5) -0.0006(6)
C2 0.0152(8) 0.0198(8) 0.0122(8) 0.0008(6) 0.0006(6) -0.0017(6)
C3 0.0143(8) 0.0171(8) 0.0154(9) 0.0005(5) 0.0018(6) -0.0017(5)
C4 0.0131(8) 0.0154(8) 0.0148(9) -0.0009(5) 0.0007(6) -0.0002(5)
C5 0.0147(7) 0.0128(7) 0.0145(8) -0.0008(6) -0.0020(6) 0.0024(6)
C6 0.0175(7) 0.0146(7) 0.0108(7) -0.0006(6) 0.0009(5) 0.0019(6)
C7 0.0163(8) 0.0148(8) 0.0135(8) 0.0010(5) 0.0026(6) 0.0025(5)
C8 0.0142(7) 0.0158(7) 0.0157(8) 0.0005(6) 0.0027(6) -0.0010(6)
C9 0.0138(8) 0.0143(8) 0.0127(8) -0.0013(5) 0.0004(6) 0.0016(5)
C10 0.0146(7) 0.0131(7) 0.0125(8) -0.0006(6) -0.0002(6) 0.0017(6)
C11 0.0135(7) 0.0131(7) 0.0123(7) -0.0003(6) 0.0001(5) 0.0025(5)
C12 0.0133(7) 0.0134(7) 0.0127(7) -0.0010(6) 0.0001(5) 0.0007(5)
C13 0.0125(7) 0.0122(7) 0.0139(7) -0.0015(6) -0.0009(6) 0.0022(5)
C14 0.0193(8) 0.0122(8) 0.0140(8) 0.0009(5) -0.0023(6) 0.0000(5)
C15 0.0197(9) 0.0153(8) 0.0139(8) 0.0002(5) -0.0006(7) 0.0003(5)
C16 0.0147(7) 0.0154(7) 0.0201(8) 0.0013(7) -0.0030(6) -0.0012(6)
C17 0.0241(8) 0.0175(8) 0.0173(8) 0.0001(6) -0.0071(6) -0.0028(6)
C18 0.0250(8) 0.0213(8) 0.0150(8) -0.0034(6) -0.0023(6) 0.0007(6)
C19 0.0176(7) 0.0190(8) 0.0164(8) 0.0002(6) -0.0003(6) 0.0010(6)
O3 0.0244(6) 0.0369(8) 0.0207(6) 0.0016(6) 0.0059(5) 0.0020(6)

loop_
_atom_type_symbol
_atom_type_description
_atom_type_scat_dispersion_real
_atom_type_scat_dispersion_imag
_atom_type_scat_source
C C 0.0181 0.0091 'International Tables Vol C Tables 4.2.6.8 and 6.1.1.4'
H H 0.0000 0.0000 'International Tables Vol C Tables 4.2.6.8 and 6.1.1.4'
Cu Cu -1.9646 0.5888 'International Tables Vol C Tables 4.2.6.8 and 6.1.1.4'
O O 0.0492 0.0322 'International Tables Vol C Tables 4.2.6.8 and 6.1.1.4'

loop_
_geom_angle_atom_site_label_1
_geom_angle_atom_site_label_2
_geom_angle_atom_site_label_3
_geom_angle
_geom_angle_site_symmetry_1
_geom_angle_site_symmetry_3
_geom_angle_publ_flag
O1 Cu1 O1 180.0 . 3_656 ?
O2 Cu1 O1 86.80(5) 3_656 . ?
O2 Cu1 O1 93.21(5) 3_656 3_656 ?
O2 Cu1 O1 86.79(5) . 3_656 ?
O2 Cu1 O1 93.20(5) . . ?
O2 Cu1 O2 180.0 3_656 . ?
C1 O1 Cu1 127.03(10) . . ?
C9 O2 Cu1 127.46(11) . . ?
O1 C1 C2 116.94(14) . . ?
O1 C1 C12 124.32(14) . . ?
C12 C1 C2 118.74(14) . . ?
C1 C2 H2 119.3 . . ?
C3 C2 C1 121.46(16) . . ?
C3 C2 H2 119.3 . . ?
C2 C3 H3 119.3 . . ?
C2 C3 C10 121.43(16) . . ?
C10 C3 H3 119.3 . . ?
C5 C4 H4 119.1 . . ?
C5 C4 C10 121.80(15) . . ?
C10 C4 H4 119.1 . . ?
C4 C5 C14 121.10(15) . . ?
C6 C5 C4 118.03(15) . . ?
C6 C5 C14 120.85(15) . . ?
C5 C6 H6 119.2 . . ?
C5 C6 C11 121.51(14) . . ?
C11 C6 H6 119.2 . . ?
C8 C7 H7 119.5 . . ?
C8 C7 C11 120.97(16) . . ?
C11 C7 H7 119.5 . . ?
C7 C8 H8 119.2 . . ?
C7 C8 C9 121.52(16) . . ?
C9 C8 H8 119.2 . . ?
O2 C9 C8 116.03(15) . . ?
O2 C9 C12 124.71(15) . . ?
C12 C9 C8 119.27(15) . . ?
C4 C10 C3 121.73(15) . . ?
C4 C10 C13 119.90(15) . . ?
C13 C10 C3 118.35(15) . . ?
C6 C11 C7 120.54(14) . . ?
C6 C11 C13 120.55(14) . . ?
C13 C11 C7 118.91(14) . . ?
C1 C12 C9 122.49(14) . . ?
C1 C12 C13 119.02(14) . . ?
C9 C12 C13 118.49(14) . . ?
C10 C13 C12 120.99(14) . . ?
C11 C13 C10 118.20(14) . . ?
C11 C13 C12 120.81(14) . . ?
C15 C14 C5 120.84(16) . . ?
C15 C14 C19 118.71(16) . . ?
C19 C14 C5 120.45(16) . . ?
C14 C15 H15 119.8 . . ?
C14 C15 C16 120.48(16) . . ?
C16 C15 H15 119.8 . . ?
C15 C16 H16 119.8 . . ?
C17 C16 C15 120.45(15) . . ?
C17 C16 H16 119.8 . . ?
C16 C17 H17 120.2 . . ?
C16 C17 C18 119.50(15) . . ?
C18 C17 H17 120.2 . . ?
C17 C18 H18 119.9 . . ?
C19 C18 C17 120.30(15) . . ?
C19 C18 H18 119.9 . . ?
C14 C19 H19 119.7 . . ?
C18 C19 C14 120.56(15) . . ?
C18 C19 H19 119.7 . . ?
H3A O3 H3B 104.5 . . ?

loop_
_geom_bond_atom_site_label_1
_geom_bond_atom_site_label_2
_geom_bond_distance
_geom_bond_site_symmetry_2
_geom_bond_publ_flag
Cu1 O1 1.9143(11) 3_656 ?
Cu1 O1 1.9143(11) . ?
Cu1 O2 1.8904(12) . ?
Cu1 O2 1.8903(12) 3_656 ?
O1 C1 1.2914(18) . ?
O2 C9 1.292(2) . ?
C1 C2 1.439(2) . ?
C1 C12 1.427(2) . ?
C2 H2 0.9500 . ?
C2 C3 1.362(2) . ?
C3 H3 0.9500 . ?
C3 C10 1.432(2) . ?
C4 H4 0.9500 . ?
C4 C5 1.400(2) . ?
C4 C10 1.406(2) . ?
C5 C6 1.396(2) . ?
C5 C14 1.487(2) . ?
C6 H6 0.9500 . ?
C6 C11 1.402(2) . ?
C7 H7 0.9500 . ?
C7 C8 1.360(2) . ?
C7 C11 1.431(2) . ?
C8 H8 0.9500 . ?
C8 C9 1.432(2) . ?
C9 C12 1.430(2) . ?
C10 C13 1.417(2) . ?
C11 C13 1.415(2) . ?
C12 C13 1.438(2) . ?
C14 C15 1.396(3) . ?
C14 C19 1.398(3) . ?
C15 H15 0.9500 . ?
C15 C16 1.396(2) . ?
C16 H16 0.9500 . ?
C16 C17 1.383(2) . ?
C17 H17 0.9500 . ?
C17 C18 1.393(2) . ?
C18 H18 0.9500 . ?
C18 C19 1.392(2) . ?
C19 H19 0.9500 . ?
O3 H3A 0.8700 . ?
O3 H3B 0.8702 . ?

loop_
_geom_torsion_atom_site_label_1
_geom_torsion_atom_site_label_2
_geom_torsion_atom_site_label_3
_geom_torsion_atom_site_label_4
_geom_torsion
_geom_torsion_site_symmetry_1
_geom_torsion_site_symmetry_2
_geom_torsion_site_symmetry_3
_geom_torsion_site_symmetry_4
_geom_torsion_publ_flag
Cu1 O1 C1 C2 172.25(11) . . . . ?
Cu1 O1 C1 C12 -8.1(2) . . . . ?
Cu1 O2 C9 C8 -176.01(11) . . . . ?
Cu1 O2 C9 C12 3.7(2) . . . . ?
O1 Cu1 O2 C9 -7.65(14) . . . . ?
O1 Cu1 O2 C9 172.35(14) 3_656 . . . ?
O1 C1 C2 C3 178.94(15) . . . . ?
O1 C1 C12 C9 0.9(3) . . . . ?
O1 C1 C12 C13 -178.35(14) . . . . ?
O2 C9 C12 C1 1.5(2) . . . . ?
O2 C9 C12 C13 -179.23(14) . . . . ?
C1 C2 C3 C10 -0.5(3) . . . . ?
C1 C12 C13 C10 -0.7(2) . . . . ?
C1 C12 C13 C11 178.44(14) . . . . ?
C2 C1 C12 C9 -179.46(14) . . . . ?
C2 C1 C12 C13 1.2(2) . . . . ?
C2 C3 C10 C4 -177.37(15) . . . . ?
C2 C3 C10 C13 1.1(2) . . . . ?
C3 C10 C13 C11 -179.60(14) . . . . ?
C3 C10 C13 C12 -0.5(2) . . . . ?
C4 C5 C6 C11 -1.0(2) . . . . ?
C4 C5 C14 C15 -35.4(2) . . . . ?
C4 C5 C14 C19 143.84(16) . . . . ?
C4 C10 C13 C11 -1.1(2) . . . . ?
C4 C10 C13 C12 178.00(14) . . . . ?
C5 C4 C10 C3 178.13(15) . . . . ?
C5 C4 C10 C13 -0.3(2) . . . . ?
C5 C6 C11 C7 -179.97(14) . . . . ?
C5 C6 C11 C13 -0.5(2) . . . . ?
C5 C14 C15 C16 178.73(15) . . . . ?
C5 C14 C19 C18 -178.73(16) . . . . ?
C6 C5 C14 C15 146.43(15) . . . . ?
C6 C5 C14 C19 -34.4(2) . . . . ?
C6 C11 C13 C10 1.5(2) . . . . ?
C6 C11 C13 C12 -177.63(13) . . . . ?
C7 C8 C9 O2 178.61(14) . . . . ?
C7 C8 C9 C12 -1.1(2) . . . . ?
C7 C11 C13 C10 -178.98(14) . . . . ?
C7 C11 C13 C12 1.9(2) . . . . ?
C8 C7 C11 C6 177.00(15) . . . . ?
C8 C7 C11 C13 -2.5(2) . . . . ?
C8 C9 C12 C1 -178.86(15) . . . . ?
C8 C9 C12 C13 0.4(2) . . . . ?
C9 C12 C13 C10 180.00(14) . . . . ?
C9 C12 C13 C11 -0.9(2) . . . . ?
C10 C4 C5 C6 1.3(2) . . . . ?
C10 C4 C5 C14 -176.93(14) . . . . ?
C11 C7 C8 C9 2.1(2) . . . . ?
C12 C1 C2 C3 -0.7(2) . . . . ?
C14 C5 C6 C11 177.31(14) . . . . ?
C14 C15 C16 C17 0.0(2) . . . . ?
C15 C14 C19 C18 0.5(2) . . . . ?
C15 C16 C17 C18 0.5(3) . . . . ?
C16 C17 C18 C19 -0.5(3) . . . . ?
C17 C18 C19 C14 0.0(3) . . . . ?
C19 C14 C15 C16 -0.5(2) . . . . ?
